data_7245969
loop_
_publ_author_name
'Garc\'ia-Raso, Angel'
'Terr\'on, Angel'
'Fiol, Juan J.'
'L\'opez-Zafra, Adela'
'Pic\'o, Gemma'
'V\'azquez-L\'opez, Ezequiel M.'
'Barcel\'o-Oliver, Miquel'
'Frontera, Antonio'

_publ_section_title
;
 Synthesis, structural characterization and DFT study of
 N-(pyrimidyl)-\w-amino acids/peptide: \b-alanine, \g-aminobutyric acid,
 5-aminovaleric acid, 6-aminohexanoic acid and glycylglycine
;
_journal_issue 2
_journal_name_full CrystEngComm
_journal_page_first 233
_journal_page_last 244
_journal_paper_doi 10.1039/D2CE01293F
_journal_volume 25
_journal_year 2023
_chemical_formula_moiety 'C10 H16 N3 O2, N O3, H2 O'
_chemical_formula_sum 'C10 H18 N4 O6'
_chemical_formula_weight 290.28
_space_group_crystal_system triclinic
_space_group_IT_number 2
_space_group_name_Hall '-P 1'
_space_group_name_H-M_alt 'P -1'
_atom_sites_solution_hydrogens mixed
_atom_sites_solution_primary dual
_audit_creation_date 2022-11-15
_audit_creation_method
;
Olex2 1.5
(compiled 2022.04.07 svn.rca3783a0 for OlexSys, GUI svn.r6498)
;
_audit_update_record
;
2022-11-15 deposited with the CCDC.	2022-11-24 downloaded from the CCDC.
;
_cell_angle_alpha 81.938(4)
_cell_angle_beta 74.159(4)
_cell_angle_gamma 62.779(3)
_cell_formula_units_Z 4
_cell_length_a 9.9111(9)
_cell_length_b 10.2045(9)
_cell_length_c 15.5393(14)
_cell_measurement_reflns_used 9600
_cell_measurement_temperature 100.0
_cell_measurement_theta_max 68.23
_cell_measurement_theta_min 2.96
_cell_volume 1344.3(2)
_computing_cell_refinement 'Bruker Apex3, 2016'
_computing_data_collection 'Bruker Apex3, 2016'
_computing_data_reduction 'SAINT v8.40A (Bruker, 2019)'
_computing_molecular_graphics 'Olex2 1.5 (Dolomanov et al., 2009)'
_computing_publication_material 'Olex2 1.5 (Dolomanov et al., 2009)'
_computing_structure_refinement 'XL  (Sheldrick, 2008)'
_computing_structure_solution 'SHELXT 2014/5 (Sheldrick, 2014)'
_diffrn_ambient_temperature 100.00
_diffrn_measured_fraction_theta_full 0.997
_diffrn_measured_fraction_theta_max 0.991
_diffrn_measurement_device_type 'Bruker D8 Venture'
_diffrn_measurement_method '\f and \w scans'
_diffrn_radiation_type CuK\a
_diffrn_radiation_wavelength 1.54178
_diffrn_reflns_av_R_equivalents 0.0535
_diffrn_reflns_av_unetI/netI 0.0222
_diffrn_reflns_Laue_measured_fraction_full 0.997
_diffrn_reflns_Laue_measured_fraction_max 0.991
_diffrn_reflns_limit_h_max 11
_diffrn_reflns_limit_h_min -11
_diffrn_reflns_limit_k_max 12
_diffrn_reflns_limit_k_min -11
_diffrn_reflns_limit_l_max 18
_diffrn_reflns_limit_l_min -18
_diffrn_reflns_number 91370
_diffrn_reflns_point_group_measured_fraction_full 0.997
_diffrn_reflns_point_group_measured_fraction_max 0.991
_diffrn_reflns_theta_full 67.679
_diffrn_reflns_theta_max 68.497
_diffrn_reflns_theta_min 2.956
_exptl_absorpt_coefficient_mu 1.020
_exptl_absorpt_correction_T_max 0.7531
_exptl_absorpt_correction_T_min 0.5539
_exptl_absorpt_correction_type multi-scan
_exptl_absorpt_process_details
;
SADABS-2016/2 (Bruker,2016/2) was used for absorption correction.
wR2(int) was 0.1511 before and 0.0842 after correction.
The Ratio of minimum to maximum transmission is 0.7355.
The \l/2 correction factor is Not present.
;
_exptl_crystal_colour yellow
_exptl_crystal_colour_primary yellow
_exptl_crystal_density_diffrn 1.434
_exptl_crystal_description block
_exptl_crystal_F_000 616
_exptl_crystal_size_max 0.42
_exptl_crystal_size_mid 0.35
_exptl_crystal_size_min 0.28
_refine_diff_density_max 0.274
_refine_diff_density_min -0.238
_refine_diff_density_rms 0.051
_refine_ls_extinction_coef 0.0033(6)
_refine_ls_extinction_expression Fc^*^=kFc[1+0.001xFc^2^\l^3^/sin(2\q)]^-1/4^
_refine_ls_extinction_method 'SHELXL-2019/1 (Sheldrick 2019)'
_refine_ls_goodness_of_fit_ref 1.076
_refine_ls_hydrogen_treatment constr
_refine_ls_matrix_type full
_refine_ls_number_parameters 370
_refine_ls_number_reflns 4906
_refine_ls_number_restraints 0
_refine_ls_restrained_S_all 1.076
_refine_ls_R_factor_all 0.0367
_refine_ls_R_factor_gt 0.0362
_refine_ls_shift/su_max 0.000
_refine_ls_shift/su_mean 0.000
_refine_ls_structure_factor_coef Fsqd
_refine_ls_weighting_details 'w=1/[\s^2^(Fo^2^)+(0.0537P)^2^+0.4833P] where P=(Fo^2^+2Fc^2^)/3'
_refine_ls_weighting_scheme calc
_refine_ls_wR_factor_gt 0.0996
_refine_ls_wR_factor_ref 0.1001
_reflns_Friedel_coverage 0.000
_reflns_number_gt 4786
_reflns_number_total 4906
_reflns_threshold_expression 'I > 2\s(I)'
_cod_data_source_file d2ce01293f2.cif
_cod_data_source_block 1_a_CCDC1
_cod_depositor_comments 'Adding full bibliography for 7245964--7245971.cif.'
_cod_database_code 7245969
_shelx_shelxl_version_number 2019/1
_shelx_space_group_comment
;
The symmetry employed for this shelxl refinement is uniquely defined
by the following loop, which should always be used as a source of
symmetry information in preference to the above space-group names.
They are only intended as comments.
;
_shelx_estimated_absorpt_t_max 0.763
_shelx_estimated_absorpt_t_min 0.674
_olex2_refinement_description
;
1. Fixed Uiso
 At 1.2 times of:
  All C(H) groups, All C(H,H) groups, All N(H) groups
 At 1.5 times of:
  All O(H) groups, All O(H,H) groups
2.a Free rotating group:
 O1W(H1WA,H1WB), O2W(H2WA,H2WB)
2.b Secondary CH2 refined with riding coordinates:
 C3A(H3AA,H3AB), C4A(H4AA,H4AB), C5A(H5AA,H5AB), C6A(H6AA,H6AB), C7A(H7AB,
 H7AA), C3B(H3BA,H3BB), C4B(H4BA,H4BB), C5B(H5BA,H5BB), C6B(H6BA,H6BB),
 C7B(H7BA,H7BB)
2.c Aromatic/amide H refined with riding coordinates:
 N8A(H8A), N1A'(H1A'), C4A'(H4A'), C5A'(H5A'), C6A'(H6A'), N8B(H8B),
 N1B'(H1B'), C4B'(H4B'), C5B'(H5B'), C6B'(H6B')
2.d Idealised tetrahedral OH refined as rotating group:
 O1A(H1A), O1B(H1B)
;
_olex2_submission_special_instructions 'No special instructions were received'

loop_
_space_group_symop_operation_xyz
'x, y, z'
'-x, -y, -z'

loop_
_atom_site_label
_atom_site_type_symbol
_atom_site_fract_x
_atom_site_fract_y
_atom_site_fract_z
_atom_site_U_iso_or_equiv
_atom_site_adp_type
_atom_site_occupancy
_atom_site_site_symmetry_order
_atom_site_calc_flag
_atom_site_refinement_flags_posn
_atom_site_refinement_flags_adp
_atom_site_refinement_flags_occupancy
_atom_site_disorder_assembly
_atom_site_disorder_group
O1A O 0.58841(11) 0.59047(10) 0.41981(6) 0.0293(2) Uani 1 1 d . . . . .
H1A H 0.582960 0.564487 0.372397 0.044 Uiso 1 1 calc R U . . .
C2A C 0.70710(14) 0.48447(13) 0.44852(8) 0.0187(3) Uani 1 1 d . . . . .
O2A O 0.79111(11) 0.36821(10) 0.41062(6) 0.0274(2) Uani 1 1 d . . . . .
C3A C 0.72754(14) 0.52507(13) 0.53211(8) 0.0204(3) Uani 1 1 d . . . . .
H3AA H 0.631193 0.545113 0.579785 0.024 Uiso 1 1 calc R U . . .
H3AB H 0.739580 0.617498 0.520042 0.024 Uiso 1 1 calc R U . . .
C4A C 0.86590(14) 0.40894(13) 0.56669(8) 0.0205(3) Uani 1 1 d . . . . .
H4AA H 0.961232 0.379372 0.517351 0.025 Uiso 1 1 calc R U . . .
H4AB H 0.847883 0.320651 0.587045 0.025 Uiso 1 1 calc R U . . .
C5A C 0.89127(14) 0.46544(13) 0.64395(8) 0.0195(3) Uani 1 1 d . . . . .
H5AA H 0.906996 0.554994 0.623974 0.023 Uiso 1 1 calc R U . . .
H5AB H 0.796785 0.492983 0.693795 0.023 Uiso 1 1 calc R U . . .
C6A C 1.03201(14) 0.35025(13) 0.67733(8) 0.0194(3) Uani 1 1 d . . . . .
H6AA H 1.016041 0.260832 0.697368 0.023 Uiso 1 1 calc R U . . .
H6AB H 1.126308 0.322475 0.627346 0.023 Uiso 1 1 calc R U . . .
C7A C 1.05861(14) 0.40560(13) 0.75412(8) 0.0194(3) Uani 1 1 d . . . . .
H7AB H 1.074161 0.495362 0.734684 0.023 Uiso 1 1 calc R U . . .
H7AA H 0.965632 0.431606 0.804887 0.023 Uiso 1 1 calc R U . . .
N8A N 1.19591(12) 0.29188(11) 0.78284(7) 0.0194(2) Uani 1 1 d . . . . .
H8A H 1.243255 0.205672 0.756952 0.023 Uiso 1 1 calc R U . . .
N1A' N 1.18213(11) 0.43919(10) 0.88945(6) 0.0177(2) Uani 1 1 d . . . . .
H1A' H 1.096211 0.510359 0.877048 0.021 Uiso 1 1 calc R U . . .
C2A' C 1.25358(13) 0.31013(13) 0.84516(8) 0.0176(2) Uani 1 1 d . . . . .
N3A' N 1.38380(12) 0.19743(11) 0.86437(7) 0.0204(2) Uani 1 1 d . . . . .
C4A' C 1.44051(14) 0.21859(14) 0.92621(8) 0.0220(3) Uani 1 1 d . . . . .
H4A' H 1.532264 0.140126 0.939654 0.026 Uiso 1 1 calc R U . . .
C5A' C 1.37305(14) 0.35008(14) 0.97303(8) 0.0222(3) Uani 1 1 d . . . . .
H5A' H 1.417055 0.361939 1.016875 0.027 Uiso 1 1 calc R U . . .
C6A' C 1.24154(14) 0.45968(13) 0.95251(8) 0.0195(3) Uani 1 1 d . . . . .
H6A' H 1.191076 0.550961 0.982447 0.023 Uiso 1 1 calc R U . . .
O1B O 0.55020(10) 0.82294(9) 0.65907(6) 0.0242(2) Uani 1 1 d . . . . .
H1B H 0.555603 0.848637 0.706591 0.036 Uiso 1 1 calc R U . . .
C2B C 0.42137(13) 0.92124(12) 0.63609(8) 0.0182(2) Uani 1 1 d . . . . .
O2B O 0.32851(10) 1.03183(9) 0.67843(6) 0.0252(2) Uani 1 1 d . . . . .
C3B C 0.40003(14) 0.88056(13) 0.55288(8) 0.0197(3) Uani 1 1 d . . . . .
H3BA H 0.381399 0.791641 0.566249 0.024 Uiso 1 1 calc R U . . .
H3BB H 0.498282 0.854612 0.505993 0.024 Uiso 1 1 calc R U . . .
C4B C 0.26669(14) 1.00075(13) 0.51589(8) 0.0188(3) Uani 1 1 d . . . . .
H4BA H 0.283681 1.090562 0.502600 0.023 Uiso 1 1 calc R U . . .
H4BB H 0.167215 1.025518 0.561572 0.023 Uiso 1 1 calc R U . . .
C5B C 0.25488(14) 0.95186(13) 0.43082(8) 0.0192(3) Uani 1 1 d . . . . .
H5BA H 0.353471 0.929596 0.384716 0.023 Uiso 1 1 calc R U . . .
H5BB H 0.241064 0.860375 0.443826 0.023 Uiso 1 1 calc R U . . .
C6B C 0.11886(14) 1.06973(13) 0.39438(8) 0.0194(3) Uani 1 1 d . . . . .
H6BA H 0.021401 1.097637 0.442073 0.023 Uiso 1 1 calc R U . . .
H6BB H 0.136858 1.158590 0.376950 0.023 Uiso 1 1 calc R U . . .
C7B C 0.09926(13) 1.01692(12) 0.31403(8) 0.0182(2) Uani 1 1 d . . . . .
H7BA H 0.190878 1.000872 0.263410 0.022 Uiso 1 1 calc R U . . .
H7BB H 0.093108 0.921956 0.329008 0.022 Uiso 1 1 calc R U . . .
N8B N -0.04303(12) 1.12629(11) 0.28798(7) 0.0185(2) Uani 1 1 d . . . . .
H8B H -0.097479 1.208946 0.317830 0.022 Uiso 1 1 calc R U . . .
N1B' N -0.01543(11) 0.98410(10) 0.17401(6) 0.0167(2) Uani 1 1 d . . . . .
H1B' H 0.073622 0.916021 0.184533 0.020 Uiso 1 1 calc R U . . .
C2B' C -0.09520(13) 1.10923(12) 0.22266(8) 0.0167(2) Uani 1 1 d . . . . .
N3B' N -0.22921(12) 1.21879(11) 0.20509(7) 0.0189(2) Uani 1 1 d . . . . .
C4B' C -0.28199(14) 1.19727(13) 0.14139(8) 0.0204(3) Uani 1 1 d . . . . .
H4B' H -0.375847 1.273518 0.128895 0.024 Uiso 1 1 calc R U . . .
C5B' C -0.20752(14) 1.06870(13) 0.09137(8) 0.0208(3) Uani 1 1 d . . . . .
H5B' H -0.249818 1.055829 0.046976 0.025 Uiso 1 1 calc R U . . .
C6B' C -0.07167(14) 0.96314(13) 0.10944(8) 0.0188(3) Uani 1 1 d . . . . .
H6B' H -0.015934 0.874355 0.076724 0.023 Uiso 1 1 calc R U . . .
N1C N 0.29940(11) 0.64295(11) 0.14023(7) 0.0191(2) Uani 1 1 d . . . . .
O2C O 0.26448(10) 0.73815(10) 0.19699(6) 0.0250(2) Uani 1 1 d . . . . .
O3C O 0.23765(11) 0.68080(10) 0.07567(7) 0.0330(2) Uani 1 1 d . . . . .
O4C O 0.39565(10) 0.51386(9) 0.15000(6) 0.0279(2) Uani 1 1 d . . . . .
N5C N 0.87006(11) 0.78395(11) 0.91573(7) 0.0181(2) Uani 1 1 d . . . . .
O6C O 0.75581(10) 0.90600(9) 0.91175(6) 0.0256(2) Uani 1 1 d . . . . .
O7C O 0.90635(10) 0.68500(9) 0.86183(6) 0.0248(2) Uani 1 1 d . . . . .
O8C O 0.94828(10) 0.75968(10) 0.97155(6) 0.0253(2) Uani 1 1 d . . . . .
O1W O 0.56748(11) 0.51342(10) 0.27339(6) 0.0266(2) Uani 1 1 d G . . . .
H1WA H 0.490274 0.541765 0.247899 0.040 Uiso 1 1 d G U . . .
H1WB H 0.626908 0.422274 0.257537 0.040 Uiso 1 1 d G U . . .
O2W O 0.56251(11) 0.89305(10) 0.80989(6) 0.0282(2) Uani 1 1 d G . . . .
H2WA H 0.505120 0.986332 0.821050 0.042 Uiso 1 1 d G U . . .
H2WB H 0.643240 0.869628 0.831396 0.042 Uiso 1 1 d G U . . .

loop_
_atom_site_aniso_label
_atom_site_aniso_U_11
_atom_site_aniso_U_22
_atom_site_aniso_U_33
_atom_site_aniso_U_23
_atom_site_aniso_U_13
_atom_site_aniso_U_12
O1A 0.0315(5) 0.0219(5) 0.0264(5) -0.0094(4) -0.0157(4) 0.0024(4)
C2A 0.0184(6) 0.0157(6) 0.0201(6) -0.0034(4) -0.0042(5) -0.0053(5)
O2A 0.0284(5) 0.0202(4) 0.0285(5) -0.0112(4) -0.0118(4) -0.0006(4)
C3A 0.0211(6) 0.0166(6) 0.0203(6) -0.0052(5) -0.0057(5) -0.0038(5)
C4A 0.0229(6) 0.0161(6) 0.0212(6) -0.0042(5) -0.0071(5) -0.0055(5)
C5A 0.0210(6) 0.0161(6) 0.0196(6) -0.0043(4) -0.0049(5) -0.0055(5)
C6A 0.0212(6) 0.0174(6) 0.0198(6) -0.0038(4) -0.0061(5) -0.0069(5)
C7A 0.0200(6) 0.0156(5) 0.0208(6) -0.0044(4) -0.0059(5) -0.0046(5)
N8A 0.0210(5) 0.0148(5) 0.0212(5) -0.0060(4) -0.0070(4) -0.0041(4)
N1A' 0.0169(5) 0.0161(5) 0.0185(5) -0.0035(4) -0.0044(4) -0.0050(4)
C2A' 0.0185(6) 0.0161(5) 0.0179(6) -0.0033(4) -0.0025(4) -0.0076(5)
N3A' 0.0195(5) 0.0177(5) 0.0216(5) -0.0053(4) -0.0051(4) -0.0048(4)
C4A' 0.0187(6) 0.0213(6) 0.0238(6) -0.0036(5) -0.0064(5) -0.0052(5)
C5A' 0.0223(6) 0.0230(6) 0.0216(6) -0.0054(5) -0.0070(5) -0.0078(5)
C6A' 0.0212(6) 0.0185(6) 0.0189(6) -0.0057(4) -0.0029(5) -0.0083(5)
O1B 0.0206(4) 0.0226(5) 0.0241(5) -0.0084(3) -0.0100(4) -0.0002(4)
C2B 0.0170(6) 0.0155(6) 0.0208(6) -0.0030(4) -0.0045(4) -0.0053(5)
O2B 0.0268(5) 0.0184(4) 0.0261(5) -0.0093(4) -0.0103(4) -0.0016(4)
C3B 0.0187(6) 0.0162(6) 0.0217(6) -0.0062(5) -0.0062(5) -0.0032(5)
C4B 0.0168(6) 0.0168(6) 0.0207(6) -0.0057(4) -0.0046(5) -0.0040(5)
C5B 0.0189(6) 0.0169(6) 0.0204(6) -0.0061(4) -0.0052(5) -0.0047(5)
C6B 0.0198(6) 0.0170(6) 0.0208(6) -0.0043(5) -0.0060(5) -0.0057(5)
C7B 0.0179(6) 0.0151(5) 0.0192(6) -0.0037(4) -0.0049(5) -0.0041(4)
N8B 0.0194(5) 0.0142(5) 0.0194(5) -0.0056(4) -0.0058(4) -0.0033(4)
N1B' 0.0158(5) 0.0150(5) 0.0175(5) -0.0026(4) -0.0047(4) -0.0042(4)
C2B' 0.0182(6) 0.0153(5) 0.0162(5) -0.0020(4) -0.0025(4) -0.0075(5)
N3B' 0.0193(5) 0.0161(5) 0.0195(5) -0.0033(4) -0.0051(4) -0.0052(4)
C4B' 0.0192(6) 0.0192(6) 0.0213(6) -0.0010(5) -0.0066(5) -0.0061(5)
C5B' 0.0217(6) 0.0210(6) 0.0201(6) -0.0031(5) -0.0067(5) -0.0078(5)
C6B' 0.0209(6) 0.0177(6) 0.0173(6) -0.0045(4) -0.0032(5) -0.0076(5)
N1C 0.0168(5) 0.0176(5) 0.0209(5) -0.0040(4) -0.0048(4) -0.0047(4)
O2C 0.0255(5) 0.0232(5) 0.0247(5) -0.0104(4) -0.0070(4) -0.0060(4)
O3C 0.0363(5) 0.0259(5) 0.0315(5) -0.0084(4) -0.0212(4) 0.0003(4)
O4C 0.0245(5) 0.0173(4) 0.0318(5) -0.0033(4) -0.0090(4) 0.0014(4)
N5C 0.0178(5) 0.0169(5) 0.0190(5) -0.0027(4) -0.0039(4) -0.0067(4)
O6C 0.0215(4) 0.0168(4) 0.0326(5) -0.0033(4) -0.0102(4) -0.0005(4)
O7C 0.0280(5) 0.0215(4) 0.0243(5) -0.0094(4) -0.0077(4) -0.0071(4)
O8C 0.0253(5) 0.0227(4) 0.0275(5) -0.0054(4) -0.0137(4) -0.0046(4)
O1W 0.0271(5) 0.0249(5) 0.0254(5) -0.0069(4) -0.0118(4) -0.0045(4)
O2W 0.0254(5) 0.0248(5) 0.0331(5) -0.0094(4) -0.0146(4) -0.0032(4)

loop_
_atom_type_symbol
_atom_type_description
_atom_type_scat_dispersion_real
_atom_type_scat_dispersion_imag
_atom_type_scat_source
C C 0.0181 0.0091 'International Tables Vol C Tables 4.2.6.8 and 6.1.1.4'
H H 0.0000 0.0000 'International Tables Vol C Tables 4.2.6.8 and 6.1.1.4'
N N 0.0311 0.0180 'International Tables Vol C Tables 4.2.6.8 and 6.1.1.4'
O O 0.0492 0.0322 'International Tables Vol C Tables 4.2.6.8 and 6.1.1.4'

loop_
_geom_angle_atom_site_label_1
_geom_angle_atom_site_label_2
_geom_angle_atom_site_label_3
_geom_angle
_geom_angle_site_symmetry_1
_geom_angle_site_symmetry_3
_geom_angle_publ_flag
C2A O1A H1A 109.5 . . ?
O1A C2A C3A 112.57(10) . . ?
O2A C2A O1A 123.23(11) . . ?
O2A C2A C3A 124.19(11) . . ?
C2A C3A H3AA 108.5 . . ?
C2A C3A H3AB 108.5 . . ?
C2A C3A C4A 114.94(10) . . ?
H3AA C3A H3AB 107.5 . . ?
C4A C3A H3AA 108.5 . . ?
C4A C3A H3AB 108.5 . . ?
C3A C4A H4AA 109.3 . . ?
C3A C4A H4AB 109.3 . . ?
C3A C4A C5A 111.82(9) . . ?
H4AA C4A H4AB 107.9 . . ?
C5A C4A H4AA 109.3 . . ?
C5A C4A H4AB 109.3 . . ?
C4A C5A H5AA 109.2 . . ?
C4A C5A H5AB 109.2 . . ?
H5AA C5A H5AB 107.9 . . ?
C6A C5A C4A 111.85(9) . . ?
C6A C5A H5AA 109.2 . . ?
C6A C5A H5AB 109.2 . . ?
C5A C6A H6AA 109.2 . . ?
C5A C6A H6AB 109.2 . . ?
H6AA C6A H6AB 107.9 . . ?
C7A C6A C5A 112.27(9) . . ?
C7A C6A H6AA 109.2 . . ?
C7A C6A H6AB 109.2 . . ?
C6A C7A H7AB 109.6 . . ?
C6A C7A H7AA 109.6 . . ?
H7AB C7A H7AA 108.2 . . ?
N8A C7A C6A 110.10(9) . . ?
N8A C7A H7AB 109.6 . . ?
N8A C7A H7AA 109.6 . . ?
C7A N8A H8A 117.9 . . ?
C2A' N8A C7A 124.28(10) . . ?
C2A' N8A H8A 117.9 . . ?
C2A' N1A' H1A' 119.6 . . ?
C6A' N1A' H1A' 119.6 . . ?
C6A' N1A' C2A' 120.80(10) . . ?
N8A C2A' N1A' 120.37(10) . . ?
N8A C2A' N3A' 118.74(10) . . ?
N3A' C2A' N1A' 120.89(10) . . ?
C4A' N3A' C2A' 117.75(10) . . ?
N3A' C4A' H4A' 118.1 . . ?
N3A' C4A' C5A' 123.80(11) . . ?
C5A' C4A' H4A' 118.1 . . ?
C4A' C5A' H5A' 121.7 . . ?
C6A' C5A' C4A' 116.57(11) . . ?
C6A' C5A' H5A' 121.7 . . ?
N1A' C6A' C5A' 120.18(11) . . ?
N1A' C6A' H6A' 119.9 . . ?
C5A' C6A' H6A' 119.9 . . ?
C2B O1B H1B 109.5 . . ?
O1B C2B C3B 112.82(10) . . ?
O2B C2B O1B 123.54(11) . . ?
O2B C2B C3B 123.62(11) . . ?
C2B C3B H3BA 108.6 . . ?
C2B C3B H3BB 108.6 . . ?
C2B C3B C4B 114.67(9) . . ?
H3BA C3B H3BB 107.6 . . ?
C4B C3B H3BA 108.6 . . ?
C4B C3B H3BB 108.6 . . ?
C3B C4B H4BA 109.4 . . ?
C3B C4B H4BB 109.4 . . ?
C3B C4B C5B 111.37(9) . . ?
H4BA C4B H4BB 108.0 . . ?
C5B C4B H4BA 109.4 . . ?
C5B C4B H4BB 109.4 . . ?
C4B C5B H5BA 109.2 . . ?
C4B C5B H5BB 109.2 . . ?
H5BA C5B H5BB 107.9 . . ?
C6B C5B C4B 111.95(9) . . ?
C6B C5B H5BA 109.2 . . ?
C6B C5B H5BB 109.2 . . ?
C5B C6B H6BA 109.2 . . ?
C5B C6B H6BB 109.2 . . ?
H6BA C6B H6BB 107.9 . . ?
C7B C6B C5B 112.01(9) . . ?
C7B C6B H6BA 109.2 . . ?
C7B C6B H6BB 109.2 . . ?
C6B C7B H7BA 109.6 . . ?
C6B C7B H7BB 109.6 . . ?
H7BA C7B H7BB 108.2 . . ?
N8B C7B C6B 110.10(9) . . ?
N8B C7B H7BA 109.6 . . ?
N8B C7B H7BB 109.6 . . ?
C7B N8B H8B 117.8 . . ?
C2B' N8B C7B 124.39(10) . . ?
C2B' N8B H8B 117.8 . . ?
C2B' N1B' H1B' 119.7 . . ?
C6B' N1B' H1B' 119.7 . . ?
C6B' N1B' C2B' 120.67(10) . . ?
N8B C2B' N1B' 120.35(10) . . ?
N8B C2B' N3B' 118.82(10) . . ?
N3B' C2B' N1B' 120.83(10) . . ?
C4B' N3B' C2B' 117.76(10) . . ?
N3B' C4B' H4B' 118.1 . . ?
N3B' C4B' C5B' 123.77(11) . . ?
C5B' C4B' H4B' 118.1 . . ?
C4B' C5B' H5B' 121.7 . . ?
C6B' C5B' C4B' 116.68(11) . . ?
C6B' C5B' H5B' 121.7 . . ?
N1B' C6B' C5B' 120.22(11) . . ?
N1B' C6B' H6B' 119.9 . . ?
C5B' C6B' H6B' 119.9 . . ?
O3C N1C O2C 119.39(10) . . ?
O3C N1C O4C 121.30(10) . . ?
O4C N1C O2C 119.30(10) . . ?
O6C N5C O7C 119.22(10) . . ?
O8C N5C O6C 120.86(10) . . ?
O8C N5C O7C 119.92(10) . . ?
H1WA O1W H1WB 104.5 . . ?
H2WA O2W H2WB 104.5 . . ?

loop_
_geom_bond_atom_site_label_1
_geom_bond_atom_site_label_2
_geom_bond_distance
_geom_bond_site_symmetry_2
_geom_bond_publ_flag
O1A H1A 0.8400 . ?
O1A C2A 1.3191(15) . ?
C2A O2A 1.2132(15) . ?
C2A C3A 1.5071(16) . ?
C3A H3AA 0.9900 . ?
C3A H3AB 0.9900 . ?
C3A C4A 1.5200(16) . ?
C4A H4AA 0.9900 . ?
C4A H4AB 0.9900 . ?
C4A C5A 1.5261(16) . ?
C5A H5AA 0.9900 . ?
C5A H5AB 0.9900 . ?
C5A C6A 1.5232(16) . ?
C6A H6AA 0.9900 . ?
C6A H6AB 0.9900 . ?
C6A C7A 1.5198(16) . ?
C7A H7AB 0.9900 . ?
C7A H7AA 0.9900 . ?
C7A N8A 1.4626(15) . ?
N8A H8A 0.8800 . ?
N8A C2A' 1.3227(16) . ?
N1A' H1A' 0.8800 . ?
N1A' C2A' 1.3581(15) . ?
N1A' C6A' 1.3548(16) . ?
C2A' N3A' 1.3540(16) . ?
N3A' C4A' 1.3229(16) . ?
C4A' H4A' 0.9500 . ?
C4A' C5A' 1.4016(17) . ?
C5A' H5A' 0.9500 . ?
C5A' C6A' 1.3582(17) . ?
C6A' H6A' 0.9500 . ?
O1B H1B 0.8400 . ?
O1B C2B 1.3194(14) . ?
C2B O2B 1.2169(14) . ?
C2B C3B 1.5064(16) . ?
C3B H3BA 0.9900 . ?
C3B H3BB 0.9900 . ?
C3B C4B 1.5216(16) . ?
C4B H4BA 0.9900 . ?
C4B H4BB 0.9900 . ?
C4B C5B 1.5273(16) . ?
C5B H5BA 0.9900 . ?
C5B H5BB 0.9900 . ?
C5B C6B 1.5255(16) . ?
C6B H6BA 0.9900 . ?
C6B H6BB 0.9900 . ?
C6B C7B 1.5179(16) . ?
C7B H7BA 0.9900 . ?
C7B H7BB 0.9900 . ?
C7B N8B 1.4640(15) . ?
N8B H8B 0.8800 . ?
N8B C2B' 1.3216(16) . ?
N1B' H1B' 0.8800 . ?
N1B' C2B' 1.3593(15) . ?
N1B' C6B' 1.3556(15) . ?
C2B' N3B' 1.3574(15) . ?
N3B' C4B' 1.3230(16) . ?
C4B' H4B' 0.9500 . ?
C4B' C5B' 1.3990(17) . ?
C5B' H5B' 0.9500 . ?
C5B' C6B' 1.3590(17) . ?
C6B' H6B' 0.9500 . ?
N1C O2C 1.2679(13) . ?
N1C O3C 1.2412(14) . ?
N1C O4C 1.2416(13) . ?
N5C O6C 1.2504(13) . ?
N5C O7C 1.2613(13) . ?
N5C O8C 1.2434(13) . ?
O1W H1WA 0.8700 . ?
O1W H1WB 0.8698 . ?
O2W H2WA 0.8700 . ?
O2W H2WB 0.8704 . ?

loop_
_geom_hbond_atom_site_label_D
_geom_hbond_atom_site_label_H
_geom_hbond_atom_site_label_A
_geom_hbond_distance_DH
_geom_hbond_distance_HA
_geom_hbond_distance_DA
_geom_hbond_angle_DHA
_geom_hbond_site_symmetry_A
_geom_hbond_publ_flag
O1A H1A O1W 0.84 1.76 2.5975(12) 178.7 . yes
N8A H8A O2B 0.88 2.01 2.8731(13) 168.3 1_645 yes
N1A' H1A' O7C 0.88 1.96 2.8308(13) 171.9 . yes
C6A' H6A' O3C 0.95 2.35 3.1380(15) 139.8 1_656 yes
C6A' H6A' O8C 0.95 2.41 3.0905(15) 128.7 . yes
O1B H1B O2W 0.84 1.75 2.5933(12) 176.0 . yes
N8B H8B O2A 0.88 2.02 2.8853(13) 166.9 1_465 yes
N1B' H1B' O2C 0.88 1.97 2.8360(13) 168.9 . yes
C6B' H6B' O3C 0.95 2.38 3.0725(15) 129.5 . yes
C6B' H6B' O8C 0.95 2.32 3.0955(14) 138.0 1_454 yes
O1W H1WA O4C 0.87 2.10 2.8896(13) 150.2 . yes
O1W H1WB N3B' 0.87 2.03 2.9002(13) 173.1 1_645 yes
O2W H2WA N3A' 0.87 2.03 2.8961(14) 171.2 1_465 yes
O2W H2WB O6C 0.87 2.05 2.8529(13) 152.6 . yes

loop_
_geom_torsion_atom_site_label_1
_geom_torsion_atom_site_label_2
_geom_torsion_atom_site_label_3
_geom_torsion_atom_site_label_4
_geom_torsion
_geom_torsion_site_symmetry_1
_geom_torsion_site_symmetry_2
_geom_torsion_site_symmetry_3
_geom_torsion_site_symmetry_4
_geom_torsion_publ_flag
O1A C2A C3A C4A -178.12(10) . . . . ?
C2A C3A C4A C5A 172.71(10) . . . . ?
O2A C2A C3A C4A 0.97(18) . . . . ?
C3A C4A C5A C6A -178.78(10) . . . . ?
C4A C5A C6A C7A 179.82(10) . . . . ?
C5A C6A C7A N8A -179.26(9) . . . . ?
C6A C7A N8A C2A' 176.23(11) . . . . ?
C7A N8A C2A' N1A' 2.25(18) . . . . ?
C7A N8A C2A' N3A' -178.41(10) . . . . ?
N8A C2A' N3A' C4A' 179.26(11) . . . . ?
N1A' C2A' N3A' C4A' -1.40(17) . . . . ?
C2A' N1A' C6A' C5A' -0.78(17) . . . . ?
C2A' N3A' C4A' C5A' 0.43(19) . . . . ?
N3A' C4A' C5A' C6A' 0.35(19) . . . . ?
C4A' C5A' C6A' N1A' -0.17(18) . . . . ?
C6A' N1A' C2A' N8A -179.06(11) . . . . ?
C6A' N1A' C2A' N3A' 1.61(17) . . . . ?
O1B C2B C3B C4B -171.28(10) . . . . ?
C2B C3B C4B C5B 178.96(10) . . . . ?
O2B C2B C3B C4B 9.79(17) . . . . ?
C3B C4B C5B C6B 178.44(10) . . . . ?
C4B C5B C6B C7B -175.60(10) . . . . ?
C5B C6B C7B N8B 173.28(9) . . . . ?
C6B C7B N8B C2B' -177.10(10) . . . . ?
C7B N8B C2B' N1B' -0.33(17) . . . . ?
C7B N8B C2B' N3B' 179.82(10) . . . . ?
N8B C2B' N3B' C4B' -177.81(10) . . . . ?
N1B' C2B' N3B' C4B' 2.34(16) . . . . ?
C2B' N1B' C6B' C5B' 1.28(17) . . . . ?
C2B' N3B' C4B' C5B' -0.12(18) . . . . ?
N3B' C4B' C5B' C6B' -1.46(18) . . . . ?
C4B' C5B' C6B' N1B' 0.85(17) . . . . ?
C6B' N1B' C2B' N8B 177.18(10) . . . . ?
C6B' N1B' C2B' N3B' -2.97(16) . . . . ?
